data_7001350
loop_
_publ_author_name
'Hounjet, Lindsay J.'
'Bierenstiel, Matthias'
'Ferguson, Michael J.'
'McDonald, Robert'
'Cowie, Martin'

_publ_section_title
;
 Mono- and binuclear complexes of rhodium involving a new series of
 hemilabile o-phosphinoaniline ligands
;
_journal_issue 21
_journal_name_full 'Dalton Transactions'
_journal_page_first 4213
_journal_page_last 4226
_journal_paper_doi 10.1039/b822170g
_journal_year 2009
_chemical_formula_moiety 'C31 H34 Cl2 N4 O2 P2 Rh2 0.75(C H2 Cl2)'
_chemical_formula_sum 'C31.75 H35.5 Cl3.5 N4 O2 P2 Rh2'
_chemical_formula_weight 896.98
_chemical_name_systematic
;
?
;
_space_group_IT_number 14
_symmetry_cell_setting monoclinic
_symmetry_space_group_name_Hall '-P 2yn'
_symmetry_space_group_name_H-M 'P 1 21/n 1'
_atom_sites_solution_hydrogens geom
_atom_sites_solution_primary direct
_atom_sites_solution_secondary difmap
_audit_creation_method SHELXL-97
_cell_angle_alpha 90.00
_cell_angle_beta 104.6430(11)
_cell_angle_gamma 90.00
_cell_formula_units_Z 4
_cell_length_a 11.6270(8)
_cell_length_b 18.1593(12)
_cell_length_c 17.4024(12)
_cell_measurement_reflns_used 7195
_cell_measurement_temperature 193(2)
_cell_measurement_theta_max 25.53
_cell_measurement_theta_min 2.21
_cell_volume 3555.0(4)
_computing_cell_refinement 'Bruker SAINT (Bruker, 1997)'
_computing_data_collection 'Bruker SMART (Bruker, 1997)'
_computing_data_reduction 'Bruker SAINT (Bruker, 1997)'
_computing_molecular_graphics 'Bruker SHELXTL (Bruker, 1997)'
_computing_publication_material 'Bruker SHELXTL (Bruker, 1997)'
_computing_structure_refinement 'SHELXL-97 (Sheldrick, 1997)'
_computing_structure_solution 'SHELXS-97 (Sheldrick, 1990)'
_diffrn_ambient_temperature 193(2)
_diffrn_detector_area_resol_mean 8.192
_diffrn_measured_fraction_theta_full 0.998
_diffrn_measured_fraction_theta_max 0.998
_diffrn_measurement_device_type 'Bruker PLATFORM diffractometer/SMART 1000 CCD area detector'
_diffrn_measurement_method '\w scans'
_diffrn_radiation_monochromator graphite
_diffrn_radiation_source 'fine-focus sealed tube'
_diffrn_radiation_type MoK\a
_diffrn_radiation_wavelength 0.71073
_diffrn_reflns_av_R_equivalents 0.0394
_diffrn_reflns_av_sigmaI/netI 0.0366
_diffrn_reflns_limit_h_max 14
_diffrn_reflns_limit_h_min -14
_diffrn_reflns_limit_k_max 22
_diffrn_reflns_limit_k_min -22
_diffrn_reflns_limit_l_max 21
_diffrn_reflns_limit_l_min -21
_diffrn_reflns_number 25488
_diffrn_reflns_theta_full 26.40
_diffrn_reflns_theta_max 26.40
_diffrn_reflns_theta_min 1.65
_diffrn_standards_decay_% 0
_diffrn_standards_interval_time 0
_diffrn_standards_number 0
_exptl_absorpt_coefficient_mu 1.317
_exptl_absorpt_correction_T_max 0.8907
_exptl_absorpt_correction_T_min 0.6704
_exptl_absorpt_correction_type multi-scan
_exptl_absorpt_process_details 'SADABS (Sheldrick, 1996)'
_exptl_crystal_colour yellow
_exptl_crystal_density_diffrn 1.676
_exptl_crystal_density_method 'not measured'
_exptl_crystal_description prism
_exptl_crystal_F_000 1798
_exptl_crystal_size_max 0.33
_exptl_crystal_size_mid 0.21
_exptl_crystal_size_min 0.09
_refine_diff_density_max 0.670
_refine_diff_density_min -0.603
_refine_diff_density_rms 0.083
_refine_ls_extinction_method none
_refine_ls_goodness_of_fit_ref 1.036
_refine_ls_hydrogen_treatment constr
_refine_ls_matrix_type full
_refine_ls_number_parameters 388
_refine_ls_number_reflns 7269
_refine_ls_number_restraints 0
_refine_ls_restrained_S_all 1.036
_refine_ls_R_factor_all 0.0504
_refine_ls_R_factor_gt 0.0355
_refine_ls_shift/su_max 0.001
_refine_ls_shift/su_mean 0.000
_refine_ls_structure_factor_coef Fsqd
_refine_ls_weighting_details 'calc w=1/[\s^2^(Fo^2^)+(0.0477P)^2^+0.2493P] where P=(Fo^2^+2Fc^2^)/3'
_refine_ls_weighting_scheme calc
_refine_ls_wR_factor_gt 0.0824
_refine_ls_wR_factor_ref 0.0871
_reflns_number_gt 5696
_reflns_number_total 7269
_reflns_threshold_expression I>2\s(I)
_cod_data_source_file b822170g.txt
_cod_data_source_block compound(10)
_cod_depositor_comments
;
The following automatic conversions were performed:
'_symmetry_cell_setting' value 'Monoclinic' changed to 'monoclinic'
according to '/home/saulius/struct/CIF-dictionaries/cif_core.dic'
dictionary named 'cif_core.dic' version 2.4.1 from 2010-06-29.

Automatic conversion script
Id: cif_fix_enum 1527 2010-12-29 10:47:43Z saulius 
;
_cod_original_sg_symbol_H-M 'P 21/n'
_cod_database_code 7001350

loop_
_symmetry_equiv_pos_as_xyz
'x, y, z'
'-x+1/2, y+1/2, -z+1/2'
'-x, -y, -z'
'x-1/2, -y-1/2, z-1/2'

loop_
_atom_site_label
_atom_site_type_symbol
_atom_site_fract_x
_atom_site_fract_y
_atom_site_fract_z
_atom_site_U_iso_or_equiv
_atom_site_adp_type
_atom_site_occupancy
_atom_site_symmetry_multiplicity
_atom_site_calc_flag
_atom_site_refinement_flags
_atom_site_disorder_assembly
_atom_site_disorder_group
Rh1 Rh 0.35769(2) 0.134845(14) 0.104032(15) 0.02982(8) Uani 1 1 d . . .
Rh2 Rh 0.18752(2) 0.065878(14) 0.223692(19) 0.04019(9) Uani 1 1 d . . .
Cl1 Cl 0.27501(8) 0.05470(5) -0.00410(6) 0.0482(2) Uani 1 1 d . . .
Cl2 Cl 0.20637(10) -0.05867(5) 0.18369(9) 0.0735(4) Uani 1 1 d . . .
P1 P 0.42900(7) 0.19490(4) 0.21542(5) 0.02763(18) Uani 1 1 d . . .
P2 P 0.17798(7) 0.18437(4) 0.24334(5) 0.02841(18) Uani 1 1 d . . .
O1 O 0.2578(2) 0.26858(16) 0.01444(17) 0.0595(7) Uani 1 1 d . . .
O2 O 0.3147(3) 0.0417(2) 0.3920(2) 0.0807(10) Uani 1 1 d . . .
N1 N 0.4452(2) 0.04109(14) 0.16726(16) 0.0341(6) Uani 1 1 d . . .
H1N H 0.3880 0.0045 0.1634 0.041 Uiso 1 1 calc R . .
N2 N 0.6387(2) 0.19678(18) 0.14257(18) 0.0465(8) Uani 1 1 d . . .
H2N H 0.5838 0.1626 0.1379 0.056 Uiso 1 1 calc R . .
N3 N 0.0766(2) 0.08963(16) 0.10658(19) 0.0449(8) Uani 1 1 d . . .
H3N H 0.1204 0.0754 0.0712 0.054 Uiso 1 1 calc R . .
N4 N -0.0465(2) 0.12677(16) 0.2828(2) 0.0454(8) Uani 1 1 d . . .
H4N H -0.0104 0.1086 0.2482 0.054 Uiso 1 1 calc R . .
C1 C 0.2945(3) 0.2167(2) 0.0499(2) 0.0370(8) Uani 1 1 d . . .
C2 C 0.2677(4) 0.0501(2) 0.3261(3) 0.0522(10) Uani 1 1 d . . .
C10 C 0.3186(2) 0.23531(17) 0.26265(19) 0.0295(7) Uani 1 1 d . . .
H10A H 0.3533 0.2375 0.3207 0.035 Uiso 1 1 calc R . .
H10B H 0.3019 0.2865 0.2434 0.035 Uiso 1 1 calc R . .
C11 C 0.5037(3) 0.12306(17) 0.28262(19) 0.0309(7) Uani 1 1 d . . .
C12 C 0.5000(3) 0.05231(18) 0.2521(2) 0.0347(8) Uani 1 1 d . . .
C13 C 0.5493(3) -0.0059(2) 0.3010(2) 0.0463(9) Uani 1 1 d . . .
H13 H 0.5439 -0.0547 0.2808 0.056 Uiso 1 1 calc R . .
C14 C 0.6067(3) 0.0082(2) 0.3796(2) 0.0529(10) Uani 1 1 d . . .
H14 H 0.6410 -0.0315 0.4132 0.064 Uiso 1 1 calc R . .
C15 C 0.6148(3) 0.0789(2) 0.4101(2) 0.0503(10) Uani 1 1 d . . .
H15 H 0.6553 0.0879 0.4640 0.060 Uiso 1 1 calc R . .
C16 C 0.5638(3) 0.1355(2) 0.3617(2) 0.0394(8) Uani 1 1 d . . .
H16 H 0.5693 0.1842 0.3822 0.047 Uiso 1 1 calc R . .
C17 C 0.5370(3) 0.0121(2) 0.1269(2) 0.0436(9) Uani 1 1 d . . .
H17A H 0.4996 0.0037 0.0705 0.052 Uiso 1 1 calc R . .
H17B H 0.5697 -0.0343 0.1519 0.052 Uiso 1 1 calc R . .
H17C H 0.6011 0.0482 0.1323 0.052 Uiso 1 1 calc R . .
C21 C 0.5416(3) 0.26603(18) 0.2275(2) 0.0337(7) Uani 1 1 d . . .
C22 C 0.6357(3) 0.2563(2) 0.1896(2) 0.0420(8) Uani 1 1 d . . .
C23 C 0.7271(4) 0.3086(3) 0.2053(3) 0.0671(13) Uani 1 1 d . . .
H23 H 0.7911 0.3038 0.1809 0.080 Uiso 1 1 calc R . .
C24 C 0.7258(4) 0.3668(3) 0.2555(3) 0.0856(17) Uani 1 1 d . . .
H24 H 0.7893 0.4013 0.2654 0.103 Uiso 1 1 calc R . .
C25 C 0.6351(4) 0.3763(3) 0.2917(3) 0.0748(15) Uani 1 1 d . . .
H25 H 0.6354 0.4170 0.3261 0.090 Uiso 1 1 calc R . .
C26 C 0.5432(3) 0.3260(2) 0.2772(2) 0.0516(10) Uani 1 1 d . . .
H26 H 0.4798 0.3325 0.3019 0.062 Uiso 1 1 calc R . .
C27 C 0.7306(3) 0.1883(3) 0.0998(3) 0.0664(13) Uani 1 1 d . . .
H27A H 0.7166 0.1429 0.0685 0.080 Uiso 1 1 calc R . .
H27B H 0.8086 0.1859 0.1379 0.080 Uiso 1 1 calc R . .
H27C H 0.7284 0.2305 0.0644 0.080 Uiso 1 1 calc R . .
C31 C 0.0900(3) 0.21794(19) 0.14828(19) 0.0336(7) Uani 1 1 d . . .
C32 C 0.0475(3) 0.1666(2) 0.0899(2) 0.0377(8) Uani 1 1 d . . .
C33 C -0.0254(3) 0.1900(3) 0.0166(2) 0.0533(11) Uani 1 1 d . . .
H33 H -0.0565 0.1552 -0.0241 0.064 Uiso 1 1 calc R . .
C34 C -0.0513(3) 0.2635(3) 0.0044(2) 0.0593(12) Uani 1 1 d . . .
H34 H -0.1008 0.2788 -0.0451 0.071 Uiso 1 1 calc R . .
C35 C -0.0081(3) 0.3151(2) 0.0612(2) 0.0526(10) Uani 1 1 d . . .
H35 H -0.0268 0.3657 0.0509 0.063 Uiso 1 1 calc R . .
C36 C 0.0638(3) 0.2931(2) 0.1346(2) 0.0388(8) Uani 1 1 d . . .
H36 H 0.0946 0.3285 0.1748 0.047 Uiso 1 1 calc R . .
C37 C -0.0324(3) 0.0417(2) 0.0883(3) 0.0631(13) Uani 1 1 d . . .
H37A H -0.0090 -0.0098 0.0999 0.076 Uiso 1 1 calc R . .
H37B H -0.0739 0.0466 0.0321 0.076 Uiso 1 1 calc R . .
H37C H -0.0854 0.0570 0.1212 0.076 Uiso 1 1 calc R . .
C41 C 0.1020(3) 0.22345(17) 0.31320(18) 0.0304(7) Uani 1 1 d . . .
C42 C -0.0045(3) 0.19074(19) 0.3218(2) 0.0383(8) Uani 1 1 d . . .
C43 C -0.0694(4) 0.2279(2) 0.3683(3) 0.0546(11) Uani 1 1 d . . .
H43 H -0.1412 0.2071 0.3751 0.066 Uiso 1 1 calc R . .
C44 C -0.0301(4) 0.2934(2) 0.4037(3) 0.0561(11) Uani 1 1 d . . .
H44 H -0.0770 0.3186 0.4329 0.067 Uiso 1 1 calc R . .
C45 C 0.0762(3) 0.3240(2) 0.3980(2) 0.0479(9) Uani 1 1 d . . .
H45 H 0.1044 0.3684 0.4252 0.057 Uiso 1 1 calc R . .
C46 C 0.1408(3) 0.28900(18) 0.3522(2) 0.0366(8) Uani 1 1 d . . .
H46 H 0.2133 0.3102 0.3473 0.044 Uiso 1 1 calc R . .
C47 C -0.1494(4) 0.0878(2) 0.2970(3) 0.0624(12) Uani 1 1 d . . .
H47A H -0.1661 0.0442 0.2627 0.075 Uiso 1 1 calc R . .
H47B H -0.2187 0.1205 0.2849 0.075 Uiso 1 1 calc R . .
H47C H -0.1323 0.0726 0.3527 0.075 Uiso 1 1 calc R . .

loop_
_atom_site_aniso_label
_atom_site_aniso_U_11
_atom_site_aniso_U_22
_atom_site_aniso_U_33
_atom_site_aniso_U_23
_atom_site_aniso_U_13
_atom_site_aniso_U_12
Rh1 0.02241(13) 0.03754(15) 0.02985(14) -0.00666(11) 0.00722(10) -0.00152(10)
Rh2 0.03214(15) 0.02851(15) 0.0660(2) -0.00558(13) 0.02373(14) -0.00186(11)
Cl1 0.0369(5) 0.0632(6) 0.0437(5) -0.0237(4) 0.0089(4) -0.0097(4)
Cl2 0.0625(7) 0.0299(5) 0.1448(12) -0.0176(6) 0.0572(7) -0.0053(4)
P1 0.0222(4) 0.0324(4) 0.0288(4) -0.0038(3) 0.0074(3) -0.0014(3)
P2 0.0243(4) 0.0287(4) 0.0340(5) -0.0033(3) 0.0106(3) 0.0005(3)
O1 0.0543(16) 0.0720(19) 0.0552(18) 0.0222(15) 0.0193(14) 0.0184(15)
O2 0.062(2) 0.100(3) 0.083(3) 0.036(2) 0.0247(19) 0.0144(18)
N1 0.0258(13) 0.0344(15) 0.0437(17) -0.0063(13) 0.0118(12) -0.0009(11)
N2 0.0279(14) 0.068(2) 0.0472(19) -0.0119(16) 0.0169(13) -0.0082(14)
N3 0.0326(15) 0.0513(18) 0.057(2) -0.0242(15) 0.0227(14) -0.0126(13)
N4 0.0340(15) 0.0490(18) 0.061(2) -0.0052(15) 0.0266(15) -0.0090(13)
C1 0.0267(16) 0.052(2) 0.0340(19) -0.0036(17) 0.0113(14) -0.0006(15)
C2 0.045(2) 0.044(2) 0.074(3) 0.016(2) 0.029(2) 0.0084(17)
C10 0.0248(15) 0.0311(16) 0.0331(17) -0.0039(13) 0.0080(13) -0.0008(12)
C11 0.0196(14) 0.0406(18) 0.0327(18) 0.0012(14) 0.0071(13) 0.0026(12)
C12 0.0241(16) 0.0418(19) 0.039(2) 0.0001(15) 0.0104(14) 0.0022(13)
C13 0.0364(19) 0.041(2) 0.066(3) 0.0057(18) 0.0199(18) 0.0099(15)
C14 0.042(2) 0.059(3) 0.056(3) 0.019(2) 0.0083(18) 0.0112(18)
C15 0.039(2) 0.070(3) 0.037(2) 0.0057(19) 0.0023(16) 0.0085(19)
C16 0.0320(17) 0.048(2) 0.038(2) -0.0033(16) 0.0085(15) 0.0027(15)
C17 0.0367(18) 0.044(2) 0.053(2) -0.0107(18) 0.0171(17) 0.0085(16)
C21 0.0283(16) 0.0368(17) 0.0349(18) -0.0053(15) 0.0059(14) -0.0068(13)
C22 0.0281(17) 0.057(2) 0.040(2) -0.0049(17) 0.0081(15) -0.0095(15)
C23 0.044(2) 0.087(3) 0.077(3) -0.021(3) 0.027(2) -0.030(2)
C24 0.061(3) 0.105(4) 0.096(4) -0.039(3) 0.030(3) -0.055(3)
C25 0.067(3) 0.073(3) 0.091(4) -0.039(3) 0.031(3) -0.035(2)
C26 0.044(2) 0.053(2) 0.061(3) -0.015(2) 0.0187(19) -0.0143(18)
C27 0.034(2) 0.111(4) 0.059(3) -0.013(3) 0.022(2) -0.006(2)
C31 0.0238(15) 0.0457(19) 0.0328(18) -0.0035(15) 0.0101(13) -0.0002(14)
C32 0.0251(16) 0.055(2) 0.0352(19) -0.0098(16) 0.0121(14) -0.0034(15)
C33 0.036(2) 0.086(3) 0.039(2) -0.019(2) 0.0124(17) -0.011(2)
C34 0.038(2) 0.103(4) 0.035(2) 0.005(2) 0.0064(17) 0.003(2)
C35 0.047(2) 0.071(3) 0.044(2) 0.012(2) 0.0185(18) 0.014(2)
C36 0.0399(19) 0.046(2) 0.0335(19) 0.0033(16) 0.0144(15) 0.0043(15)
C37 0.043(2) 0.064(3) 0.089(3) -0.035(2) 0.028(2) -0.025(2)
C41 0.0297(16) 0.0342(17) 0.0296(17) 0.0034(14) 0.0115(13) 0.0066(13)
C42 0.0365(18) 0.0397(19) 0.044(2) 0.0091(16) 0.0204(16) 0.0063(15)
C43 0.055(2) 0.053(2) 0.069(3) 0.008(2) 0.041(2) 0.0088(19)
C44 0.071(3) 0.052(2) 0.059(3) -0.006(2) 0.041(2) 0.011(2)
C45 0.063(2) 0.041(2) 0.046(2) -0.0039(17) 0.0243(19) 0.0075(18)
C46 0.0407(18) 0.0333(18) 0.038(2) 0.0000(15) 0.0137(15) 0.0045(14)
C47 0.044(2) 0.059(3) 0.095(4) -0.005(2) 0.038(2) -0.012(2)

loop_
_atom_type_symbol
_atom_type_description
_atom_type_scat_dispersion_real
_atom_type_scat_dispersion_imag
_atom_type_scat_source
C C 0.0033 0.0016 'International Tables Vol C Tables 4.2.6.8 and 6.1.1.4'
H H 0.0000 0.0000 'International Tables Vol C Tables 4.2.6.8 and 6.1.1.4'
N N 0.0061 0.0033 'International Tables Vol C Tables 4.2.6.8 and 6.1.1.4'
O O 0.0106 0.0060 'International Tables Vol C Tables 4.2.6.8 and 6.1.1.4'
P P 0.1023 0.0942 'International Tables Vol C Tables 4.2.6.8 and 6.1.1.4'
Cl Cl 0.1484 0.1585 'International Tables Vol C Tables 4.2.6.8 and 6.1.1.4'
Rh Rh -1.1178 0.9187 'International Tables Vol C Tables 4.2.6.8 and 6.1.1.4'

loop_
_geom_angle_atom_site_label_1
_geom_angle_atom_site_label_2
_geom_angle_atom_site_label_3
_geom_angle
_geom_angle_site_symmetry_1
_geom_angle_site_symmetry_3
_geom_angle_publ_flag
C1 Rh1 N1 175.65(12) . . ?
C1 Rh1 P1 93.68(11) . . ?
N1 Rh1 P1 85.23(8) . . ?
C1 Rh1 Cl1 93.51(11) . . ?
N1 Rh1 Cl1 87.97(8) . . ?
P1 Rh1 Cl1 171.19(4) . . ?
C2 Rh2 N3 173.77(14) . . ?
C2 Rh2 P2 92.03(13) . . ?
N3 Rh2 P2 84.79(8) . . ?
C2 Rh2 Cl2 94.28(13) . . ?
N3 Rh2 Cl2 89.49(9) . . ?
P2 Rh2 Cl2 171.10(4) . . ?
C21 P1 C11 102.88(14) . . ?
C21 P1 C10 103.23(14) . . ?
C11 P1 C10 105.80(15) . . ?
C21 P1 Rh1 123.79(11) . . ?
C11 P1 Rh1 102.93(11) . . ?
C10 P1 Rh1 116.20(10) . . ?
C31 P2 C41 102.79(14) . . ?
C31 P2 C10 105.55(15) . . ?
C41 P2 C10 103.99(14) . . ?
C31 P2 Rh2 103.13(11) . . ?
C41 P2 Rh2 122.78(11) . . ?
C10 P2 Rh2 116.55(10) . . ?
C12 N1 C17 109.7(2) . . ?
C12 N1 Rh1 115.86(19) . . ?
C17 N1 Rh1 109.7(2) . . ?
C22 N2 C27 121.6(3) . . ?
C32 N3 C37 112.0(3) . . ?
C32 N3 Rh2 115.8(2) . . ?
C37 N3 Rh2 110.7(3) . . ?
C42 N4 C47 122.0(3) . . ?
O1 C1 Rh1 177.6(3) . . ?
O2 C2 Rh2 177.1(4) . . ?
P2 C10 P1 113.99(16) . . ?
C12 C11 C16 119.1(3) . . ?
C12 C11 P1 117.1(2) . . ?
C16 C11 P1 123.8(3) . . ?
C13 C12 C11 120.3(3) . . ?
C13 C12 N1 121.2(3) . . ?
C11 C12 N1 118.5(3) . . ?
C12 C13 C14 119.0(4) . . ?
C15 C14 C13 121.3(4) . . ?
C16 C15 C14 119.0(4) . . ?
C15 C16 C11 121.2(3) . . ?
C26 C21 C22 119.7(3) . . ?
C26 C21 P1 121.7(3) . . ?
C22 C21 P1 118.4(2) . . ?
N2 C22 C23 121.5(3) . . ?
N2 C22 C21 121.1(3) . . ?
C23 C22 C21 117.4(3) . . ?
C24 C23 C22 121.1(4) . . ?
C25 C24 C23 121.6(4) . . ?
C24 C25 C26 118.9(4) . . ?
C25 C26 C21 121.4(4) . . ?
C32 C31 C36 120.7(3) . . ?
C32 C31 P2 117.4(3) . . ?
C36 C31 P2 121.9(3) . . ?
C31 C32 C33 119.1(4) . . ?
C31 C32 N3 118.9(3) . . ?
C33 C32 N3 122.0(3) . . ?
C34 C33 C32 119.5(4) . . ?
C35 C34 C33 122.1(4) . . ?
C34 C35 C36 119.4(4) . . ?
C35 C36 C31 119.1(3) . . ?
C46 C41 C42 119.5(3) . . ?
C46 C41 P2 120.6(2) . . ?
C42 C41 P2 119.5(2) . . ?
N4 C42 C43 120.9(3) . . ?
N4 C42 C41 121.0(3) . . ?
C43 C42 C41 118.0(3) . . ?
C44 C43 C42 120.6(3) . . ?
C43 C44 C45 121.5(3) . . ?
C46 C45 C44 118.9(4) . . ?
C45 C46 C41 121.4(3) . . ?

loop_
_geom_bond_atom_site_label_1
_geom_bond_atom_site_label_2
_geom_bond_distance
_geom_bond_site_symmetry_2
_geom_bond_publ_flag
Rh1 C1 1.813(4) . ?
Rh1 N1 2.140(3) . ?
Rh1 P1 2.1958(8) . ?
Rh1 Cl1 2.3810(9) . ?
Rh2 C2 1.813(5) . ?
Rh2 N3 2.162(3) . ?
Rh2 P2 2.1859(8) . ?
Rh2 Cl2 2.3927(10) . ?
P1 C21 1.814(3) . ?
P1 C11 1.819(3) . ?
P1 C10 1.842(3) . ?
P2 C31 1.816(3) . ?
P2 C41 1.818(3) . ?
P2 C10 1.834(3) . ?
O1 C1 1.147(4) . ?
O2 C2 1.149(5) . ?
N1 C12 1.467(4) . ?
N1 C17 1.512(4) . ?
N2 C22 1.362(5) . ?
N2 C27 1.456(4) . ?
N3 C32 1.449(5) . ?
N3 C37 1.503(4) . ?
N4 C42 1.372(4) . ?
N4 C47 1.464(4) . ?
C11 C12 1.387(5) . ?
C11 C16 1.395(5) . ?
C12 C13 1.386(5) . ?
C13 C14 1.387(6) . ?
C14 C15 1.383(6) . ?
C15 C16 1.366(5) . ?
C21 C26 1.388(5) . ?
C21 C22 1.423(5) . ?
C22 C23 1.400(5) . ?
C23 C24 1.373(6) . ?
C24 C25 1.369(6) . ?
C25 C26 1.380(5) . ?
C31 C32 1.376(5) . ?
C31 C36 1.406(5) . ?
C32 C33 1.407(5) . ?
C33 C34 1.373(6) . ?
C34 C35 1.362(6) . ?
C35 C36 1.397(5) . ?
C41 C46 1.388(5) . ?
C41 C42 1.415(4) . ?
C42 C43 1.410(5) . ?
C43 C44 1.365(6) . ?
C44 C45 1.382(5) . ?
C45 C46 1.382(5) . ?

loop_
_geom_torsion_atom_site_label_1
_geom_torsion_atom_site_label_2
_geom_torsion_atom_site_label_3
_geom_torsion_atom_site_label_4
_geom_torsion
_geom_torsion_site_symmetry_1
_geom_torsion_site_symmetry_2
_geom_torsion_site_symmetry_3
_geom_torsion_site_symmetry_4
_geom_torsion_publ_flag
C1 Rh1 P1 C21 -63.20(16) . . . . ?
N1 Rh1 P1 C21 112.58(15) . . . . ?
Cl1 Rh1 P1 C21 152.2(2) . . . . ?
C1 Rh1 P1 C11 -178.58(14) . . . . ?
N1 Rh1 P1 C11 -2.81(12) . . . . ?
Cl1 Rh1 P1 C11 36.8(2) . . . . ?
C1 Rh1 P1 C10 66.32(15) . . . . ?
N1 Rh1 P1 C10 -117.91(14) . . . . ?
Cl1 Rh1 P1 C10 -78.3(2) . . . . ?
C2 Rh2 P2 C31 -176.53(15) . . . . ?
N3 Rh2 P2 C31 -1.90(12) . . . . ?
Cl2 Rh2 P2 C31 48.3(3) . . . . ?
C2 Rh2 P2 C41 -61.66(17) . . . . ?
N3 Rh2 P2 C41 112.97(14) . . . . ?
Cl2 Rh2 P2 C41 163.2(3) . . . . ?
C2 Rh2 P2 C10 68.37(17) . . . . ?
N3 Rh2 P2 C10 -117.00(14) . . . . ?
Cl2 Rh2 P2 C10 -66.8(3) . . . . ?
C1 Rh1 N1 C12 81.4(17) . . . . ?
P1 Rh1 N1 C12 5.73(19) . . . . ?
Cl1 Rh1 N1 C12 -168.7(2) . . . . ?
C1 Rh1 N1 C17 -43.5(17) . . . . ?
P1 Rh1 N1 C17 -119.2(2) . . . . ?
Cl1 Rh1 N1 C17 66.4(2) . . . . ?
C2 Rh2 N3 C32 61.3(14) . . . . ?
P2 Rh2 N3 C32 1.7(2) . . . . ?
Cl2 Rh2 N3 C32 -171.4(2) . . . . ?
C2 Rh2 N3 C37 -67.5(14) . . . . ?
P2 Rh2 N3 C37 -127.1(2) . . . . ?
Cl2 Rh2 N3 C37 59.8(2) . . . . ?
N1 Rh1 C1 O1 28(9) . . . . ?
P1 Rh1 C1 O1 103(8) . . . . ?
Cl1 Rh1 C1 O1 -82(8) . . . . ?
N3 Rh2 C2 O2 -5(9) . . . . ?
P2 Rh2 C2 O2 54(8) . . . . ?
Cl2 Rh2 C2 O2 -132(8) . . . . ?
C31 P2 C10 P1 -84.4(2) . . . . ?
C41 P2 C10 P1 167.81(17) . . . . ?
Rh2 P2 C10 P1 29.4(2) . . . . ?
C21 P1 C10 P2 168.53(17) . . . . ?
C11 P1 C10 P2 -83.7(2) . . . . ?
Rh1 P1 C10 P2 29.7(2) . . . . ?
C21 P1 C11 C12 -129.7(2) . . . . ?
C10 P1 C11 C12 122.3(2) . . . . ?
Rh1 P1 C11 C12 -0.1(3) . . . . ?
C21 P1 C11 C16 50.0(3) . . . . ?
C10 P1 C11 C16 -57.9(3) . . . . ?
Rh1 P1 C11 C16 179.7(2) . . . . ?
C16 C11 C12 C13 3.8(5) . . . . ?
P1 C11 C12 C13 -176.4(2) . . . . ?
C16 C11 C12 N1 -175.0(3) . . . . ?
P1 C11 C12 N1 4.8(4) . . . . ?
C17 N1 C12 C13 -61.3(4) . . . . ?
Rh1 N1 C12 C13 173.8(2) . . . . ?
C17 N1 C12 C11 117.5(3) . . . . ?
Rh1 N1 C12 C11 -7.4(3) . . . . ?
C11 C12 C13 C14 -2.8(5) . . . . ?
N1 C12 C13 C14 176.0(3) . . . . ?
C12 C13 C14 C15 0.4(5) . . . . ?
C13 C14 C15 C16 0.9(6) . . . . ?
C14 C15 C16 C11 0.2(5) . . . . ?
C12 C11 C16 C15 -2.5(5) . . . . ?
P1 C11 C16 C15 177.7(3) . . . . ?
C11 P1 C21 C26 -98.0(3) . . . . ?
C10 P1 C21 C26 11.9(4) . . . . ?
Rh1 P1 C21 C26 146.6(3) . . . . ?
C11 P1 C21 C22 76.9(3) . . . . ?
C10 P1 C21 C22 -173.2(3) . . . . ?
Rh1 P1 C21 C22 -38.5(3) . . . . ?
C27 N2 C22 C23 -6.4(6) . . . . ?
C27 N2 C22 C21 176.4(4) . . . . ?
C26 C21 C22 N2 177.8(4) . . . . ?
P1 C21 C22 N2 2.8(5) . . . . ?
C26 C21 C22 C23 0.4(6) . . . . ?
P1 C21 C22 C23 -174.5(3) . . . . ?
N2 C22 C23 C24 -177.2(5) . . . . ?
C21 C22 C23 C24 0.1(7) . . . . ?
C22 C23 C24 C25 -0.4(9) . . . . ?
C23 C24 C25 C26 0.2(9) . . . . ?
C24 C25 C26 C21 0.4(8) . . . . ?
C22 C21 C26 C25 -0.7(6) . . . . ?
P1 C21 C26 C25 174.1(4) . . . . ?
C41 P2 C31 C32 -126.3(3) . . . . ?
C10 P2 C31 C32 125.0(2) . . . . ?
Rh2 P2 C31 C32 2.3(3) . . . . ?
C41 P2 C31 C36 52.5(3) . . . . ?
C10 P2 C31 C36 -56.2(3) . . . . ?
Rh2 P2 C31 C36 -179.0(2) . . . . ?
C36 C31 C32 C33 -1.6(5) . . . . ?
P2 C31 C32 C33 177.2(2) . . . . ?
C36 C31 C32 N3 -179.9(3) . . . . ?
P2 C31 C32 N3 -1.1(4) . . . . ?
C37 N3 C32 C31 127.5(3) . . . . ?
Rh2 N3 C32 C31 -0.7(4) . . . . ?
C37 N3 C32 C33 -50.8(4) . . . . ?
Rh2 N3 C32 C33 -179.0(2) . . . . ?
C31 C32 C33 C34 0.9(5) . . . . ?
N3 C32 C33 C34 179.1(3) . . . . ?
C32 C33 C34 C35 0.3(6) . . . . ?
C33 C34 C35 C36 -0.7(6) . . . . ?
C34 C35 C36 C31 0.0(5) . . . . ?
C32 C31 C36 C35 1.2(5) . . . . ?
P2 C31 C36 C35 -177.6(2) . . . . ?
C31 P2 C41 C46 -95.7(3) . . . . ?
C10 P2 C41 C46 14.2(3) . . . . ?
Rh2 P2 C41 C46 149.3(2) . . . . ?
C31 P2 C41 C42 77.9(3) . . . . ?
C10 P2 C41 C42 -172.2(3) . . . . ?
Rh2 P2 C41 C42 -37.1(3) . . . . ?
C47 N4 C42 C43 -9.8(5) . . . . ?
C47 N4 C42 C41 173.6(3) . . . . ?
C46 C41 C42 N4 178.7(3) . . . . ?
P2 C41 C42 N4 5.0(4) . . . . ?
C46 C41 C42 C43 2.0(5) . . . . ?
P2 C41 C42 C43 -171.7(3) . . . . ?
N4 C42 C43 C44 -176.7(4) . . . . ?
C41 C42 C43 C44 0.0(6) . . . . ?
C42 C43 C44 C45 -2.7(7) . . . . ?
C43 C44 C45 C46 3.2(6) . . . . ?
C44 C45 C46 C41 -1.1(5) . . . . ?
C42 C41 C46 C45 -1.4(5) . . . . ?
P2 C41 C46 C45 172.1(3) . . . . ?
